data_7021870
loop_
_publ_author_name
'Thielemann, Dominique T.'
'Wagner, Anna T.'
'Lan, Yanhua'
'Anson, Christopher E.'
'Gamer, Michael T.'
'Powell, Annie K.'
'Roesky, Peter W.'

_publ_section_title
;
 Slow magnetic relaxation in four square-based pyramidal dysprosium
 hydroxo clusters ligated by chiral amino acid anions - a comparative
 study.
;
_journal_issue 41
_journal_name_full 'Dalton transactions (Cambridge, England : 2003)'
_journal_page_first 14794
_journal_page_last 14800
_journal_paper_doi 10.1039/c3dt50133g
_journal_volume 42
_journal_year 2013
_chemical_absolute_configuration rmad
_chemical_formula_moiety 'C110 H103 Dy5 N4 O25, 3(C H2 Cl2), C H4 O'
_chemical_formula_sum 'C114 H113 Cl6 Dy5 N4 O26'
_chemical_formula_weight 2980.28
_chemical_name_systematic
;
?
;
_space_group_crystal_system orthorhombic
_space_group_IT_number 19
_space_group_name_Hall 'P 2ac 2ab'
_space_group_name_H-M_alt 'P 21 21 21'
_symmetry_space_group_name_Hall 'P 2ac 2ab'
_symmetry_space_group_name_H-M 'P 21 21 21'
_atom_sites_solution_hydrogens geom
_atom_sites_solution_primary direct
_atom_sites_solution_secondary difmap
_audit_creation_method SHELXL-2013
_cell_angle_alpha 90
_cell_angle_beta 90
_cell_angle_gamma 90
_cell_formula_units_Z 4
_cell_length_a 17.1242(6)
_cell_length_b 20.0781(4)
_cell_length_c 32.8693(7)
_cell_measurement_reflns_used 81777
_cell_measurement_temperature 200(2)
_cell_measurement_theta_max 25.23
_cell_measurement_theta_min 1.19
_cell_volume 11301.2(5)
_computing_cell_refinement 'STOE X-AREA, PLATON (A.L.Spek, 2005)'
_computing_data_collection 'STOE X-AREA'
_computing_data_reduction 'STOE X-RED, PLATON (A.L.Spek, 2005)'
_computing_molecular_graphics
;
O. V. Dolomanov, L. J. Bourhis, R. J. Gildea, J. A. K. Howard and H.
Puschmann,
OLEX2: a complete structure solution, refinement and analysis program.
J. Appl. Cryst. (2009). 42, 339-341.
;
_computing_publication_material
;
O. V. Dolomanov, L. J. Bourhis, R. J. Gildea, J. A. K. Howard and H.
Puschmann,
OLEX2: a complete structure solution, refinement and analysis program.
J. Appl. Cryst. (2009). 42, 339-341.
;
_computing_structure_refinement 'SHELXL-2013 (Sheldrick, 2013)'
_computing_structure_solution 'SHELXS-2013 (Sheldrick, 2013)'
_diffrn_ambient_temperature 200(2)
_diffrn_detector_area_resol_mean 6.667
_diffrn_measured_fraction_theta_full 0.976
_diffrn_measured_fraction_theta_max 0.995
_diffrn_measurement_device_type 'STOE IPDS 2'
_diffrn_measurement_method 'area detector'
_diffrn_radiation_type MoK\a
_diffrn_radiation_wavelength 0.71073
_diffrn_reflns_av_R_equivalents 0.0938
_diffrn_reflns_av_unetI/netI 0.0645
_diffrn_reflns_Laue_measured_fraction_full 0.976
_diffrn_reflns_Laue_measured_fraction_max 0.995
_diffrn_reflns_limit_h_max 20
_diffrn_reflns_limit_h_min -20
_diffrn_reflns_limit_k_max 23
_diffrn_reflns_limit_k_min -23
_diffrn_reflns_limit_l_max 39
_diffrn_reflns_limit_l_min -39
_diffrn_reflns_number 83418
_diffrn_reflns_point_group_measured_fraction_full 0.973
_diffrn_reflns_point_group_measured_fraction_max 0.992
_diffrn_reflns_theta_full 25.250
_diffrn_reflns_theta_max 25.070
_diffrn_reflns_theta_min 1.188
_diffrn_source 'fine-focus sealed tube'
_exptl_absorpt_coefficient_mu 3.482
_exptl_absorpt_correction_T_max 0.385
_exptl_absorpt_correction_T_min 0.221
_exptl_absorpt_correction_type integration
_exptl_absorpt_process_details 'STOE X-RED & X-SHAPE'
_exptl_crystal_colour yellow
_exptl_crystal_density_diffrn 1.752
_exptl_crystal_description prism
_exptl_crystal_F_000 5860
_exptl_crystal_size_max 0.490
_exptl_crystal_size_mid 0.480
_exptl_crystal_size_min 0.440
_platon_squeeze_details
;
Spek, A.L. (2003), J.Appl.Cryst. 36, 7-13
;
_refine_diff_density_max 0.682
_refine_diff_density_min -1.662
_refine_diff_density_rms 0.115
_refine_ls_abs_structure_details
;
Flack x determined using 7035 quotients [(I+)-(I-)]/[(I+)+(I-)]
(Parsons and Flack (2004), Acta Cryst. A60, s61).
;
_refine_ls_abs_structure_Flack 0.005(7)
_refine_ls_extinction_method none
_refine_ls_goodness_of_fit_ref 0.966
_refine_ls_hydrogen_treatment constr
_refine_ls_matrix_type full
_refine_ls_number_parameters 1371
_refine_ls_number_reflns 19908
_refine_ls_number_restraints 139
_refine_ls_restrained_S_all 0.964
_refine_ls_R_factor_all 0.0465
_refine_ls_R_factor_gt 0.0390
_refine_ls_shift/su_max 0.001
_refine_ls_shift/su_mean 0.000
_refine_ls_structure_factor_coef Fsqd
_refine_ls_weighting_details
;
w=1/[\s^2^(Fo^2^)+(0.0484P)^2^]
where P=(Fo^2^+2Fc^2^)/3
;
_refine_ls_weighting_scheme calc
_refine_ls_wR_factor_gt 0.0876
_refine_ls_wR_factor_ref 0.0901
_reflns_Friedel_coverage 0.838
_reflns_Friedel_fraction_full 0.969
_reflns_Friedel_fraction_max 0.989
_reflns_number_gt 17006
_reflns_number_total 19908
_reflns_threshold_expression 'I > 2\s(I)'
_cod_data_source_file c3dt50133g.txt
_cod_data_source_block 3
_cod_database_code 7021870
_shelx_space_group_comment
;
The symmetry employed for this shelxl refinement is uniquely defined
by the following loop, which should always be used as a source of
symmetry information in preference to the above space-group names.
They are only intended as comments.
;
_shelx_estimated_absorpt_t_min 0.280
_shelx_estimated_absorpt_t_max 0.310

loop_
_space_group_symop_operation_xyz
'x, y, z'
'-x+1/2, -y, z+1/2'
'x+1/2, -y+1/2, -z'
'-x, y+1/2, -z+1/2'

loop_
_atom_site_label
_atom_site_type_symbol
_atom_site_fract_x
_atom_site_fract_y
_atom_site_fract_z
_atom_site_U_iso_or_equiv
_atom_site_adp_type
_atom_site_occupancy
_atom_site_site_symmetry_order
_atom_site_calc_flag
_atom_site_refinement_flags_posn
_atom_site_refinement_flags_adp
Dy1 Dy 0.37695(3) 0.43151(2) 0.44085(2) 0.03493(13) Uani 1 1 d . .
Dy2 Dy 0.18178(3) 0.52212(2) 0.43232(2) 0.03143(12) Uani 1 1 d . .
Dy3 Dy 0.31699(3) 0.57560(2) 0.50939(2) 0.03249(12) Uani 1 1 d . .
Dy4 Dy 0.46300(3) 0.60716(3) 0.43312(2) 0.03319(12) Uani 1 1 d . .
Dy5 Dy 0.32779(3) 0.55279(3) 0.35541(2) 0.03732(13) Uani 1 1 d . .
O21 O 0.2777(4) 0.4677(4) 0.3941(2) 0.0328(17) Uani 1 1 d . .
H21 H 0.2562 0.4305 0.3773 0.039 Uiso 1 1 calc R U
O22 O 0.4311(4) 0.5149(4) 0.3948(2) 0.0348(17) Uani 1 1 d . .
H22 H 0.4758 0.4978 0.3782 0.042 Uiso 1 1 calc R U
O23 O 0.4257(4) 0.5258(4) 0.4791(2) 0.0339(17) Uani 1 1 d . .
H23 H 0.4677 0.5137 0.4989 0.041 Uiso 1 1 calc R U
O24 O 0.2683(4) 0.4799(3) 0.4796(2) 0.0295(16) Uani 1 1 d . .
H24 H 0.2439 0.4483 0.4993 0.035 Uiso 1 1 calc R U
O25 O 0.3132(4) 0.5838(3) 0.4314(2) 0.0317(15) Uani 1 1 d . .
H25 H 0.2926 0.6302 0.4283 0.038 Uiso 1 1 calc R U
O1 O 0.4148(5) 0.3707(4) 0.3836(3) 0.046(2) Uani 1 1 d . .
O2 O 0.5086(5) 0.4074(4) 0.4487(3) 0.048(2) Uani 1 1 d . .
O3 O 0.3737(5) 0.3772(4) 0.5036(2) 0.0430(19) Uani 1 1 d . .
O4 O 0.2896(4) 0.3437(4) 0.4342(3) 0.0447(19) Uani 1 1 d . .
O5 O 0.1130(4) 0.4434(4) 0.4667(2) 0.0362(17) Uani 1 1 d . .
O6 O 0.1088(5) 0.4658(4) 0.3855(2) 0.0421(19) Uani 1 1 d . .
O7 O 0.1996(4) 0.5924(4) 0.3730(2) 0.0330(17) Uani 1 1 d . .
O8 O 0.0896(5) 0.6486(5) 0.3622(3) 0.049(2) Uani 1 1 d . .
O9 O 0.4010(4) 0.5471(4) 0.5604(2) 0.0425(19) Uani 1 1 d . .
O10 O 0.2416(4) 0.5363(4) 0.5614(2) 0.0393(18) Uani 1 1 d . .
O11 O 0.1888(4) 0.6060(3) 0.4839(2) 0.0315(15) Uani 1 1 d . .
O12 O 0.1344(5) 0.6749(5) 0.5292(3) 0.054(2) Uani 1 1 d . .
O13 O 0.5773(4) 0.5687(4) 0.4057(2) 0.0420(19) Uani 1 1 d . .
O14 O 0.5582(4) 0.6257(4) 0.4808(2) 0.0402(19) Uani 1 1 d . .
O15 O 0.3888(4) 0.6668(3) 0.4824(2) 0.0334(17) Uani 1 1 d . .
O16 O 0.4281(5) 0.7732(4) 0.4828(3) 0.049(2) Uani 1 1 d . .
O17 O 0.2856(6) 0.4734(5) 0.3110(2) 0.059(2) Uani 1 1 d . U
O18 O 0.4247(5) 0.5406(6) 0.3067(3) 0.061(3) Uani 1 1 d . U
O19 O 0.3997(5) 0.6521(4) 0.3734(2) 0.0429(19) Uani 1 1 d . .
O20 O 0.3742(6) 0.7323(5) 0.3297(3) 0.065(3) Uani 1 1 d . .
N1 N 0.0557(5) 0.5874(4) 0.4412(3) 0.037(2) Uani 1 1 d . .
H1 H 0.0570 0.6237 0.4204 0.044 Uiso 1 1 calc R U
N2 N 0.2957(6) 0.6807(5) 0.5486(3) 0.040(2) Uani 1 1 d . .
H2 H 0.2377 0.6869 0.5486 0.048 Uiso 1 1 calc R U
N3 N 0.5136(5) 0.7205(4) 0.4117(3) 0.038(2) Uani 1 1 d . .
H3 H 0.5209 0.7468 0.4373 0.046 Uiso 1 1 calc R U
N4 N 0.2668(6) 0.6311(5) 0.3021(3) 0.043(2) Uani 1 1 d . .
H4 H 0.2993 0.6725 0.3030 0.052 Uiso 1 1 calc R U
C1 C 0.5364(12) 0.2989(10) 0.3051(6) 0.096(6) Uani 1 1 d . .
H1A H 0.5878 0.3097 0.3137 0.115 Uiso 1 1 calc R U
C2 C 0.5233(16) 0.2613(12) 0.2682(6) 0.112(8) Uani 1 1 d . .
H2A H 0.5668 0.2452 0.2532 0.135 Uiso 1 1 calc R U
C3 C 0.4464(14) 0.2480(9) 0.2539(6) 0.090(6) Uani 1 1 d . .
H3A H 0.4382 0.2238 0.2295 0.108 Uiso 1 1 calc R U
C4 C 0.3873(13) 0.2698(8) 0.2751(6) 0.088(5) Uani 1 1 d . .
H4A H 0.3358 0.2641 0.2651 0.105 Uiso 1 1 calc R U
C5 C 0.3992(12) 0.3017(9) 0.3127(5) 0.090(6) Uani 1 1 d . .
H5 H 0.3549 0.3121 0.3289 0.108 Uiso 1 1 calc R U
C6 C 0.4727(9) 0.3185(6) 0.3273(4) 0.056(4) Uani 1 1 d . .
C7 C 0.4803(8) 0.3553(6) 0.3671(4) 0.049(3) Uani 1 1 d . .
C8 C 0.5511(10) 0.3685(7) 0.3842(4) 0.059(4) Uani 1 1 d . .
H8 H 0.5958 0.3632 0.3674 0.070 Uiso 1 1 calc R U
C9 C 0.5635(7) 0.3890(6) 0.4240(4) 0.051(3) Uani 1 1 d . .
C10 C 0.6436(8) 0.3905(7) 0.4424(5) 0.061(4) Uani 1 1 d . .
C11 C 0.6591(8) 0.4298(7) 0.4759(5) 0.063(4) Uani 1 1 d . .
H11 H 0.6182 0.4553 0.4877 0.076 Uiso 1 1 calc R U
C12 C 0.7329(10) 0.4327(8) 0.4927(6) 0.081(5) Uani 1 1 d . .
H12 H 0.7434 0.4621 0.5147 0.097 Uiso 1 1 calc R U
C13 C 0.7919(8) 0.3921(8) 0.4772(6) 0.077(5) Uani 1 1 d . .
H13 H 0.8422 0.3920 0.4893 0.092 Uiso 1 1 calc R U
C14 C 0.7768(11) 0.3532(9) 0.4448(7) 0.092(6) Uani 1 1 d . .
H14 H 0.8174 0.3261 0.4342 0.110 Uiso 1 1 calc R U
C15 C 0.7027(8) 0.3513(8) 0.4263(6) 0.079(5) Uani 1 1 d . .
H15 H 0.6934 0.3238 0.4033 0.095 Uiso 1 1 calc R U
C16 C 0.2645(9) 0.3180(7) 0.5896(4) 0.061(4) Uani 1 1 d . .
H16 H 0.2145 0.3149 0.5772 0.073 Uiso 1 1 calc R U
C17 C 0.2717(12) 0.3074(9) 0.6317(5) 0.081(5) Uani 1 1 d . .
H17 H 0.2265 0.2992 0.6476 0.097 Uiso 1 1 calc R U
C18 C 0.3421(12) 0.3088(9) 0.6494(5) 0.086(5) Uani 1 1 d . .
H18 H 0.3480 0.2995 0.6775 0.103 Uiso 1 1 calc R U
C19 C 0.4058(12) 0.3241(10) 0.6256(5) 0.086(6) Uani 1 1 d . .
H19 H 0.4560 0.3255 0.6379 0.103 Uiso 1 1 calc R U
C20 C 0.3998(9) 0.3375(7) 0.5846(4) 0.058(4) Uani 1 1 d . .
H20 H 0.4446 0.3500 0.5694 0.069 Uiso 1 1 calc R U
C21 C 0.3282(9) 0.3326(6) 0.5660(5) 0.058(3) Uani 1 1 d . .
C22 C 0.3202(8) 0.3414(6) 0.5204(4) 0.049(3) Uani 1 1 d . .
C23 C 0.2629(8) 0.3068(6) 0.5009(4) 0.052(3) Uani 1 1 d . .
H23A H 0.2273 0.2816 0.5168 0.063 Uiso 1 1 calc R U
C24 C 0.2538(7) 0.3065(6) 0.4584(4) 0.046(3) Uani 1 1 d . .
C25 C 0.2006(7) 0.2574(6) 0.4390(5) 0.053(3) Uani 1 1 d . .
C26 C 0.1988(9) 0.2526(7) 0.3974(5) 0.062(4) Uani 1 1 d . .
H26 H 0.2296 0.2824 0.3817 0.075 Uiso 1 1 calc R U
C27 C 0.1527(10) 0.2049(9) 0.3772(6) 0.084(5) Uani 1 1 d . .
H27 H 0.1502 0.2037 0.3484 0.101 Uiso 1 1 calc R U
C28 C 0.1121(10) 0.1606(8) 0.3999(7) 0.082(6) Uani 1 1 d . .
H28 H 0.0859 0.1249 0.3867 0.099 Uiso 1 1 calc R U
C29 C 0.1076(10) 0.1656(8) 0.4415(6) 0.081(5) Uani 1 1 d . .
H29 H 0.0731 0.1377 0.4563 0.097 Uiso 1 1 calc R U
C30 C 0.1540(9) 0.2120(7) 0.4619(5) 0.065(4) Uani 1 1 d . .
H30 H 0.1545 0.2134 0.4908 0.079 Uiso 1 1 calc R U
C31 C 0.0633(8) 0.3756(6) 0.5338(4) 0.049(3) Uani 1 1 d . .
H31 H 0.0970 0.4129 0.5368 0.059 Uiso 1 1 calc R U
C32 C 0.0389(9) 0.3404(7) 0.5678(5) 0.063(4) Uani 1 1 d . .
H32 H 0.0540 0.3551 0.5941 0.075 Uiso 1 1 calc R U
C33 C -0.0069(8) 0.2844(6) 0.5639(4) 0.055(3) Uani 1 1 d . .
H33 H -0.0210 0.2590 0.5872 0.066 Uiso 1 1 calc R U
C34 C -0.0322(10) 0.2655(8) 0.5257(5) 0.074(5) Uani 1 1 d . .
H34 H -0.0659 0.2283 0.5226 0.089 Uiso 1 1 calc R U
C35 C -0.0085(8) 0.3008(7) 0.4924(4) 0.055(4) Uani 1 1 d . .
H35 H -0.0251 0.2862 0.4663 0.066 Uiso 1 1 calc R U
C36 C 0.0382(7) 0.3563(5) 0.4947(3) 0.037(2) Uani 1 1 d . .
C37 C 0.0668(6) 0.3957(5) 0.4586(3) 0.034(2) Uani 1 1 d . .
C38 C 0.0408(7) 0.3793(6) 0.4199(3) 0.042(3) Uani 1 1 d . .
H38 H 0.0075 0.3417 0.4169 0.050 Uiso 1 1 calc R U
C39 C 0.0615(6) 0.4158(6) 0.3849(3) 0.039(3) Uani 1 1 d . .
C40 C 0.0281(7) 0.4001(7) 0.3440(4) 0.047(3) Uani 1 1 d . .
C41 C 0.0341(9) 0.4484(9) 0.3135(4) 0.071(4) Uani 1 1 d . .
H41 H 0.0604 0.4890 0.3192 0.086 Uiso 1 1 calc R U
C42 C 0.0029(11) 0.4388(11) 0.2754(5) 0.091(6) Uani 1 1 d . .
H42 H 0.0072 0.4720 0.2549 0.109 Uiso 1 1 calc R U
C43 C -0.0354(10) 0.3785(13) 0.2678(5) 0.095(7) Uani 1 1 d . .
H43 H -0.0563 0.3701 0.2415 0.114 Uiso 1 1 calc R U
C44 C -0.0433(13) 0.3310(13) 0.2977(6) 0.114(9) Uani 1 1 d . .
H44 H -0.0702 0.2908 0.2919 0.136 Uiso 1 1 calc R U
C45 C -0.0125(9) 0.3411(10) 0.3366(5) 0.081(5) Uani 1 1 d . .
H45 H -0.0190 0.3087 0.3574 0.097 Uiso 1 1 calc R U
C46 C 0.2449(18) 0.3891(12) 0.2183(6) 0.143(9) Uani 1 1 d . U
H46A H 0.2777 0.4156 0.2015 0.172 Uiso 1 1 calc R U
C47 C 0.1950(18) 0.3441(14) 0.2010(7) 0.150(9) Uani 1 1 d . U
H47A H 0.1907 0.3410 0.1722 0.180 Uiso 1 1 calc R U
C48 C 0.149(2) 0.3011(17) 0.2271(9) 0.185(12) Uani 1 1 d . U
H48A H 0.1182 0.2662 0.2157 0.222 Uiso 1 1 calc R U
C49 C 0.1492(15) 0.3121(14) 0.2695(8) 0.143(9) Uani 1 1 d . U
H49A H 0.1140 0.2892 0.2869 0.172 Uiso 1 1 calc R U
C50 C 0.2036(13) 0.3577(11) 0.2853(6) 0.107(6) Uani 1 1 d . U
H50A H 0.2095 0.3614 0.3139 0.128 Uiso 1 1 calc R U
C51 C 0.2475(12) 0.3963(9) 0.2610(5) 0.088(5) Uani 1 1 d D U
C52 C 0.3086(10) 0.4452(8) 0.2796(5) 0.073(4) Uani 1 1 d D U
C53 C 0.3781(10) 0.4560(10) 0.2625(5) 0.092(5) Uani 1 1 d D U
H53A H 0.3900 0.4315 0.2386 0.110 Uiso 1 1 calc R U
C54 C 0.4336(9) 0.4988(8) 0.2763(5) 0.068(4) Uani 1 1 d D U
C55 C 0.5145(10) 0.5032(9) 0.2559(5) 0.080(4) Uani 1 1 d D U
C56 C 0.5520(9) 0.5614(9) 0.2612(5) 0.072(4) Uani 1 1 d . U
H56A H 0.5311 0.5948 0.2785 0.086 Uiso 1 1 calc R U
C57 C 0.6266(12) 0.5723(12) 0.2395(7) 0.109(6) Uani 1 1 d . U
H57A H 0.6547 0.6129 0.2418 0.131 Uiso 1 1 calc R U
C58 C 0.6519(11) 0.5233(11) 0.2168(7) 0.109(7) Uani 1 1 d . U
H58A H 0.7009 0.5295 0.2038 0.131 Uiso 1 1 calc R U
C59 C 0.6145(15) 0.4638(13) 0.2101(7) 0.129(8) Uani 1 1 d . U
H59A H 0.6369 0.4303 0.1934 0.155 Uiso 1 1 calc R U
C60 C 0.5388(13) 0.4540(10) 0.2297(6) 0.101(6) Uani 1 1 d . U
H60A H 0.5079 0.4156 0.2246 0.121 Uiso 1 1 calc R U
C61 C 0.7797(7) 0.5137(7) 0.3952(4) 0.053(3) Uani 1 1 d . .
H61 H 0.8021 0.5278 0.4202 0.064 Uiso 1 1 calc R U
C62 C 0.8234(9) 0.4776(8) 0.3685(5) 0.076(5) Uani 1 1 d . .
H62 H 0.8756 0.4660 0.3752 0.091 Uiso 1 1 calc R U
C63 C 0.7920(8) 0.4577(8) 0.3320(5) 0.074(5) Uani 1 1 d . .
H63 H 0.8234 0.4336 0.3133 0.088 Uiso 1 1 calc R U
C64 C 0.7156(9) 0.4724(9) 0.3221(5) 0.074(5) Uani 1 1 d . .
H64 H 0.6943 0.4582 0.2969 0.089 Uiso 1 1 calc R U
C65 C 0.6711(8) 0.5076(7) 0.3491(4) 0.057(3) Uani 1 1 d . .
H65 H 0.6181 0.5168 0.3427 0.068 Uiso 1 1 calc R U
C66 C 0.7016(6) 0.5303(6) 0.3861(4) 0.041(3) Uani 1 1 d . .
C67 C 0.6498(6) 0.5660(6) 0.4154(4) 0.041(3) Uani 1 1 d . .
C68 C 0.6778(7) 0.5936(6) 0.4518(3) 0.042(3) Uani 1 1 d . .
H68 H 0.7327 0.5936 0.4558 0.051 Uiso 1 1 calc R U
C69 C 0.6323(7) 0.6207(5) 0.4822(3) 0.038(3) Uani 1 1 d . .
C70 C 0.6690(7) 0.6482(5) 0.5202(3) 0.039(3) Uani 1 1 d . .
C71 C 0.6318(8) 0.6979(7) 0.5407(4) 0.050(3) Uani 1 1 d . .
H71 H 0.5822 0.7131 0.5317 0.060 Uiso 1 1 calc R U
C72 C 0.6663(9) 0.7261(7) 0.5745(5) 0.065(4) Uani 1 1 d . .
H72 H 0.6409 0.7618 0.5881 0.078 Uiso 1 1 calc R U
C73 C 0.7380(8) 0.7030(8) 0.5891(4) 0.060(4) Uani 1 1 d . .
H73 H 0.7615 0.7226 0.6124 0.072 Uiso 1 1 calc R U
C74 C 0.7728(8) 0.6527(7) 0.5695(5) 0.059(3) Uani 1 1 d . .
H74 H 0.8212 0.6366 0.5795 0.070 Uiso 1 1 calc R U
C75 C 0.7413(7) 0.6237(7) 0.5357(4) 0.046(3) Uani 1 1 d . .
H75 H 0.7672 0.5877 0.5227 0.055 Uiso 1 1 calc R U
C76 C 0.4786(8) 0.4866(8) 0.6567(4) 0.062(4) Uani 1 1 d . .
H76 H 0.4334 0.4701 0.6701 0.075 Uiso 1 1 calc R U
C77 C 0.5516(10) 0.4815(10) 0.6746(4) 0.080(5) Uani 1 1 d . .
H77 H 0.5561 0.4614 0.7007 0.096 Uiso 1 1 calc R U
C78 C 0.6184(9) 0.5053(9) 0.6554(5) 0.076(5) Uani 1 1 d . .
H78 H 0.6682 0.5007 0.6678 0.091 Uiso 1 1 calc R U
C79 C 0.6110(9) 0.5348(9) 0.6190(5) 0.075(5) Uani 1 1 d . .
H79 H 0.6562 0.5523 0.6062 0.089 Uiso 1 1 calc R U
C80 C 0.5387(8) 0.5405(7) 0.5995(4) 0.056(3) Uani 1 1 d . .
H80 H 0.5351 0.5608 0.5734 0.067 Uiso 1 1 calc R U
C81 C 0.4732(7) 0.5166(6) 0.6184(4) 0.046(3) Uani 1 1 d . .
C82 C 0.3954(7) 0.5235(6) 0.5965(3) 0.041(3) Uani 1 1 d . .
C83 C 0.3265(7) 0.5086(6) 0.6157(3) 0.042(3) Uani 1 1 d . .
H83 H 0.3287 0.4940 0.6432 0.051 Uiso 1 1 calc R U
C84 C 0.2520(7) 0.5135(6) 0.5970(3) 0.036(3) Uani 1 1 d . .
C85 C 0.1785(7) 0.4939(5) 0.6197(3) 0.038(3) Uani 1 1 d . .
C86 C 0.1085(7) 0.5177(6) 0.6058(4) 0.041(3) Uani 1 1 d . .
H86 H 0.1076 0.5479 0.5835 0.049 Uiso 1 1 calc R U
C87 C 0.0398(8) 0.4984(7) 0.6236(4) 0.054(3) Uani 1 1 d . .
H87 H -0.0082 0.5150 0.6132 0.065 Uiso 1 1 calc R U
C88 C 0.0389(8) 0.4557(7) 0.6561(4) 0.058(4) Uani 1 1 d . .
H88 H -0.0089 0.4436 0.6687 0.070 Uiso 1 1 calc R U
C89 C 0.1105(9) 0.4302(9) 0.6704(4) 0.069(4) Uani 1 1 d . .
H89 H 0.1118 0.3994 0.6923 0.083 Uiso 1 1 calc R U
C90 C 0.1782(8) 0.4508(7) 0.6520(4) 0.054(3) Uani 1 1 d . .
H90 H 0.2267 0.4346 0.6620 0.065 Uiso 1 1 calc R U
C91 C 0.1308(7) 0.6365(6) 0.5006(3) 0.039(3) Uani 1 1 d . .
C92 C 0.0511(6) 0.6212(6) 0.4816(3) 0.037(3) Uani 1 1 d . .
H92 H 0.0212 0.6638 0.4785 0.045 Uiso 1 1 calc R U
C93 C 0.0032(7) 0.5726(6) 0.5074(4) 0.043(3) Uani 1 1 d . .
H93A H 0.0360 0.5356 0.5175 0.052 Uiso 1 1 calc R U
H93B H -0.0212 0.5955 0.5308 0.052 Uiso 1 1 calc R U
C94 C -0.0576(7) 0.5478(7) 0.4782(4) 0.053(3) Uani 1 1 d . .
H94A H -0.1053 0.5755 0.4799 0.064 Uiso 1 1 calc R U
H94B H -0.0715 0.5011 0.4844 0.064 Uiso 1 1 calc R U
C95 C -0.0216(7) 0.5530(6) 0.4361(4) 0.048(3) Uani 1 1 d . .
H95A H -0.0141 0.5082 0.4242 0.058 Uiso 1 1 calc R U
H95B H -0.0559 0.5791 0.4178 0.058 Uiso 1 1 calc R U
C96 C 0.1549(7) 0.6291(6) 0.3517(4) 0.042(3) Uani 1 1 d . .
C97 C 0.1859(7) 0.6533(7) 0.3112(4) 0.052(3) Uani 1 1 d . .
H97 H 0.1868 0.7030 0.3123 0.062 Uiso 1 1 calc R U
C98 C 0.1382(9) 0.6347(12) 0.2758(5) 0.092(6) Uani 1 1 d . .
H98A H 0.1270 0.6744 0.2590 0.111 Uiso 1 1 calc R U
H98B H 0.0879 0.6153 0.2849 0.111 Uiso 1 1 calc R U
C99 C 0.1829(10) 0.5853(8) 0.2522(5) 0.084(6) Uani 1 1 d . .
H99A H 0.1687 0.5864 0.2230 0.101 Uiso 1 1 calc R U
H99B H 0.1755 0.5397 0.2629 0.101 Uiso 1 1 calc R U
C100 C 0.2665(9) 0.6105(9) 0.2592(4) 0.070(4) Uani 1 1 d . .
H10A H 0.3050 0.5746 0.2544 0.084 Uiso 1 1 calc R U
H10B H 0.2786 0.6485 0.2412 0.084 Uiso 1 1 calc R U
C101 C 0.4060(7) 0.7128(6) 0.3608(4) 0.040(3) Uani 1 1 d . .
C102 C 0.4578(8) 0.7587(6) 0.3859(4) 0.045(3) Uani 1 1 d . .
H102 H 0.4232 0.7849 0.4045 0.054 Uiso 1 1 calc R U
C103 C 0.5039(9) 0.8084(7) 0.3598(5) 0.063(4) Uani 1 1 d . .
H10C H 0.4891 0.8548 0.3665 0.076 Uiso 1 1 calc R U
H10D H 0.4946 0.8005 0.3305 0.076 Uiso 1 1 calc R U
C104 C 0.5901(9) 0.7950(7) 0.3710(5) 0.062(4) Uani 1 1 d . .
H10E H 0.6239 0.7963 0.3465 0.075 Uiso 1 1 calc R U
H10F H 0.6095 0.8278 0.3911 0.075 Uiso 1 1 calc R U
C105 C 0.5872(7) 0.7245(7) 0.3893(4) 0.050(3) Uani 1 1 d . .
H10G H 0.5889 0.6905 0.3675 0.060 Uiso 1 1 calc R U
H10H H 0.6321 0.7172 0.4078 0.060 Uiso 1 1 calc R U
C106 C 0.3877(7) 0.7277(5) 0.4959(3) 0.037(3) Uani 1 1 d . .
C107 C 0.3267(8) 0.7428(5) 0.5287(4) 0.045(3) Uani 1 1 d . .
H107 H 0.2823 0.7677 0.5161 0.053 Uiso 1 1 calc R U
C108 C 0.3610(10) 0.7851(7) 0.5642(4) 0.072(5) Uani 1 1 d . .
H10I H 0.4187 0.7820 0.5645 0.087 Uiso 1 1 calc R U
H10J H 0.3460 0.8324 0.5612 0.087 Uiso 1 1 calc R U
C109 C 0.3276(11) 0.7569(6) 0.6026(4) 0.060(4) Uani 1 1 d . .
H10K H 0.3638 0.7627 0.6258 0.073 Uiso 1 1 calc R U
H10L H 0.2767 0.7776 0.6093 0.073 Uiso 1 1 calc R U
C110 C 0.3183(11) 0.6855(7) 0.5919(4) 0.068(4) Uani 1 1 d . .
H11A H 0.3680 0.6615 0.5966 0.082 Uiso 1 1 calc R U
H11B H 0.2775 0.6649 0.6092 0.082 Uiso 1 1 calc R U
C111 C 0.3299(13) 0.1121(9) 0.4096(6) 0.095(6) Uani 1 1 d . .
H11H H 0.3694 0.1240 0.4304 0.114 Uiso 1 1 calc R U
H11I H 0.2787 0.1295 0.4187 0.114 Uiso 1 1 calc R U
C112 C 0.7063(12) 0.3335(11) 0.2342(6) 0.100(6) Uani 1 1 d . .
H11F H 0.6697 0.3045 0.2190 0.120 Uiso 1 1 calc R U
H11G H 0.6763 0.3720 0.2447 0.120 Uiso 1 1 calc R U
C114 C 0.0170(13) 0.8033(10) 0.3416(7) 0.102(7) Uani 1 1 d . .
H11C H 0.0738 0.8086 0.3401 0.153 Uiso 1 1 calc R U
H11D H 0.0003 0.8055 0.3701 0.153 Uiso 1 1 calc R U
H11E H -0.0084 0.8390 0.3261 0.153 Uiso 1 1 calc R U
O26 O -0.0046(9) 0.7403(8) 0.3248(5) 0.110(5) Uani 1 1 d . .
H26A H -0.0032 0.7111 0.3431 0.164 Uiso 1 1 calc R U
Cl1 Cl 0.3250(3) 0.0255(3) 0.4048(2) 0.116(2) Uani 1 1 d . .
Cl2 Cl 0.3559(3) 0.1493(3) 0.36153(17) 0.1009(16) Uani 1 1 d . .
Cl3 Cl 0.7459(4) 0.2889(3) 0.2752(2) 0.135(2) Uani 1 1 d . .
Cl4 Cl 0.7772(4) 0.3615(4) 0.2019(3) 0.159(3) Uani 1 1 d . .

loop_
_atom_site_aniso_label
_atom_site_aniso_U_11
_atom_site_aniso_U_22
_atom_site_aniso_U_33
_atom_site_aniso_U_23
_atom_site_aniso_U_13
_atom_site_aniso_U_12
Dy1 0.0415(3) 0.0306(3) 0.0327(3) -0.0013(2) 0.0026(2) 0.0016(2)
Dy2 0.0362(3) 0.0317(2) 0.0263(2) -0.0008(2) 0.0006(2) -0.0013(2)
Dy3 0.0367(3) 0.0356(3) 0.0252(2) -0.0008(2) 0.0009(2) -0.0009(2)
Dy4 0.0355(3) 0.0340(3) 0.0300(3) 0.0007(2) 0.0024(2) -0.0001(2)
Dy5 0.0401(3) 0.0445(3) 0.0273(3) 0.0025(2) 0.0015(2) -0.0031(2)
O21 0.045(4) 0.031(4) 0.023(4) -0.009(3) -0.002(3) 0.002(3)
O22 0.048(5) 0.030(4) 0.026(4) 0.004(3) 0.006(3) 0.000(3)
O23 0.042(4) 0.030(4) 0.029(4) -0.005(3) -0.003(3) 0.007(3)
O24 0.036(4) 0.031(4) 0.022(4) 0.003(3) 0.007(3) -0.001(3)
O25 0.030(4) 0.030(4) 0.034(4) 0.001(3) 0.002(3) -0.003(3)
O1 0.053(5) 0.038(5) 0.045(5) -0.009(4) 0.009(4) 0.004(4)
O2 0.043(5) 0.040(5) 0.059(6) 0.003(4) 0.004(4) 0.005(4)
O3 0.050(5) 0.043(4) 0.036(4) 0.009(4) 0.002(4) -0.002(4)
O4 0.047(5) 0.037(4) 0.050(5) 0.004(4) 0.011(4) -0.010(4)
O5 0.041(4) 0.035(4) 0.033(4) -0.002(3) 0.002(3) -0.008(4)
O6 0.041(5) 0.048(5) 0.037(4) -0.004(4) 0.001(3) -0.004(4)
O7 0.027(4) 0.042(4) 0.030(4) 0.007(3) -0.002(3) -0.004(3)
O8 0.040(5) 0.065(6) 0.043(5) 0.001(4) -0.001(4) 0.006(4)
O9 0.037(4) 0.069(5) 0.021(4) 0.007(4) -0.005(3) 0.005(4)
O10 0.045(4) 0.049(5) 0.025(4) 0.004(4) 0.006(3) -0.003(4)
O11 0.030(4) 0.036(4) 0.029(4) -0.001(3) 0.000(3) 0.008(3)
O12 0.045(5) 0.066(6) 0.051(5) -0.027(5) 0.002(4) -0.009(4)
O13 0.038(5) 0.053(5) 0.034(4) -0.007(4) 0.000(3) 0.003(4)
O14 0.040(5) 0.045(5) 0.036(5) -0.003(4) -0.006(3) -0.002(4)
O15 0.037(4) 0.030(4) 0.033(4) -0.004(3) 0.005(3) 0.002(3)
O16 0.067(6) 0.040(5) 0.042(5) -0.008(4) 0.005(4) -0.013(4)
O17 0.078(6) 0.067(6) 0.031(5) -0.013(4) -0.009(4) 0.000(5)
O18 0.056(6) 0.090(7) 0.038(5) 0.009(4) 0.019(4) 0.008(5)
O19 0.042(5) 0.045(5) 0.042(5) 0.008(4) 0.001(4) -0.009(4)
O20 0.074(7) 0.054(6) 0.066(6) 0.026(5) -0.030(5) -0.015(5)
N1 0.028(5) 0.038(5) 0.044(6) -0.005(4) -0.005(4) 0.000(4)
N2 0.043(6) 0.045(6) 0.031(5) -0.010(4) 0.009(4) -0.011(4)
N3 0.045(6) 0.031(5) 0.038(5) 0.001(4) 0.007(4) -0.007(4)
N4 0.037(5) 0.052(6) 0.040(6) 0.009(5) -0.001(4) -0.004(5)
C1 0.094(14) 0.111(15) 0.083(13) -0.026(12) 0.034(11) 0.003(12)
C2 0.14(2) 0.126(18) 0.071(13) -0.013(12) 0.065(14) 0.039(16)
C3 0.124(18) 0.062(11) 0.083(13) -0.012(9) 0.029(13) 0.013(11)
C4 0.116(16) 0.065(10) 0.083(13) -0.025(10) 0.004(12) -0.003(10)
C5 0.109(15) 0.086(13) 0.074(12) -0.043(10) 0.040(11) -0.033(11)
C6 0.074(10) 0.041(7) 0.052(8) 0.001(6) 0.027(7) 0.009(7)
C7 0.049(8) 0.026(6) 0.071(9) 0.000(6) 0.015(7) -0.001(5)
C8 0.081(11) 0.047(8) 0.047(8) -0.002(6) 0.019(7) 0.003(7)
C9 0.037(7) 0.039(7) 0.078(10) 0.003(7) 0.005(6) 0.004(6)
C10 0.049(8) 0.045(7) 0.088(11) 0.016(8) 0.005(7) 0.003(6)
C11 0.045(8) 0.055(8) 0.091(12) 0.015(8) -0.006(7) 0.008(7)
C12 0.081(11) 0.051(9) 0.111(14) 0.022(9) -0.033(10) -0.017(8)
C13 0.035(8) 0.054(9) 0.141(17) 0.026(11) 0.000(9) 0.007(7)
C14 0.071(12) 0.065(11) 0.138(19) 0.016(13) 0.017(12) 0.013(9)
C15 0.042(8) 0.062(9) 0.134(17) 0.019(10) 0.009(9) 0.014(7)
C16 0.072(10) 0.058(9) 0.053(9) 0.014(7) 0.009(7) 0.003(7)
C17 0.101(14) 0.088(13) 0.052(10) 0.018(9) 0.017(9) 0.011(11)
C18 0.116(16) 0.092(13) 0.050(10) 0.022(9) -0.013(10) 0.006(11)
C19 0.108(14) 0.093(14) 0.056(11) 0.021(9) -0.005(10) 0.028(11)
C20 0.062(9) 0.065(9) 0.046(8) 0.016(7) -0.003(7) -0.008(7)
C21 0.075(10) 0.046(7) 0.051(8) 0.013(6) 0.008(8) 0.004(7)
C22 0.063(8) 0.032(6) 0.053(8) 0.000(5) 0.003(7) 0.015(7)
C23 0.067(9) 0.044(7) 0.046(8) 0.010(6) 0.009(6) 0.005(6)
C24 0.034(7) 0.032(6) 0.072(9) -0.006(6) 0.007(6) -0.001(5)
C25 0.051(8) 0.045(7) 0.063(9) 0.001(7) 0.008(7) 0.004(6)
C26 0.060(9) 0.046(8) 0.081(11) -0.016(7) 0.007(7) -0.014(7)
C27 0.082(12) 0.077(12) 0.092(14) -0.030(10) -0.017(10) 0.000(10)
C28 0.077(12) 0.046(9) 0.125(17) -0.001(10) -0.031(11) -0.016(8)
C29 0.083(12) 0.062(10) 0.098(14) 0.007(10) -0.013(10) -0.031(9)
C30 0.060(9) 0.056(9) 0.081(11) 0.009(8) -0.005(8) -0.006(7)
C31 0.074(9) 0.036(7) 0.036(7) 0.003(5) 0.002(6) -0.014(6)
C32 0.084(10) 0.061(9) 0.043(8) 0.002(7) 0.011(8) -0.014(8)
C33 0.064(8) 0.050(8) 0.051(8) 0.021(7) 0.008(7) -0.008(6)
C34 0.084(11) 0.062(9) 0.076(11) 0.023(8) -0.012(9) -0.029(9)
C35 0.069(9) 0.052(8) 0.044(8) -0.005(6) -0.015(7) -0.027(7)
C36 0.041(6) 0.030(5) 0.038(6) 0.001(5) -0.003(5) 0.001(5)
C37 0.038(6) 0.030(6) 0.036(6) -0.004(5) -0.002(5) -0.007(5)
C38 0.043(7) 0.045(7) 0.036(7) -0.013(5) 0.001(5) -0.010(6)
C39 0.037(6) 0.046(7) 0.035(6) -0.012(5) 0.001(5) 0.008(5)
C40 0.043(7) 0.067(8) 0.031(6) -0.016(6) -0.009(5) 0.000(6)
C41 0.081(11) 0.093(12) 0.041(8) -0.015(8) -0.004(7) -0.021(9)
C42 0.096(14) 0.125(17) 0.050(10) -0.014(11) -0.022(9) 0.017(12)
C43 0.052(10) 0.18(2) 0.055(11) -0.027(13) -0.015(8) 0.001(12)
C44 0.108(16) 0.15(2) 0.078(14) -0.066(15) 0.013(12) -0.064(15)
C45 0.078(11) 0.121(15) 0.043(9) -0.031(9) -0.006(7) -0.025(11)
C46 0.26(3) 0.113(16) 0.056(9) -0.020(11) -0.040(13) -0.043(15)
C47 0.23(3) 0.14(2) 0.080(13) -0.041(12) -0.065(14) -0.026(16)
C48 0.26(3) 0.18(2) 0.114(16) -0.043(17) -0.057(19) -0.079(19)
C49 0.143(19) 0.17(2) 0.117(14) -0.061(15) -0.022(14) -0.070(14)
C50 0.132(17) 0.106(14) 0.082(11) -0.032(10) -0.017(10) -0.043(11)
C51 0.151(14) 0.064(10) 0.049(8) -0.021(7) -0.020(9) -0.010(9)
C52 0.093(10) 0.077(10) 0.049(8) -0.018(7) 0.003(7) 0.000(8)
C53 0.129(12) 0.090(12) 0.057(10) -0.012(8) 0.027(9) -0.010(10)
C54 0.091(9) 0.060(8) 0.052(8) 0.007(6) 0.038(7) 0.011(7)
C55 0.105(10) 0.064(9) 0.071(10) 0.011(7) 0.035(8) 0.014(7)
C56 0.062(8) 0.084(10) 0.070(10) -0.009(8) 0.008(7) 0.017(7)
C57 0.097(12) 0.103(12) 0.127(16) 0.025(11) 0.038(12) 0.009(10)
C58 0.078(11) 0.100(12) 0.149(17) 0.043(12) 0.069(11) 0.044(9)
C59 0.150(18) 0.117(14) 0.120(16) 0.010(13) 0.076(14) 0.026(13)
C60 0.136(14) 0.084(10) 0.083(12) -0.002(9) 0.062(11) 0.018(10)
C61 0.046(7) 0.057(9) 0.057(8) -0.014(7) 0.006(6) 0.002(6)
C62 0.055(9) 0.077(10) 0.095(12) -0.034(9) 0.001(9) 0.002(9)
C63 0.055(9) 0.083(11) 0.082(11) -0.049(9) 0.016(8) 0.010(8)
C64 0.067(10) 0.091(12) 0.065(10) -0.039(9) -0.003(8) 0.012(9)
C65 0.042(7) 0.072(9) 0.056(8) -0.024(7) 0.007(6) 0.008(7)
C66 0.025(6) 0.044(7) 0.053(7) -0.004(6) 0.003(5) 0.002(5)
C67 0.033(6) 0.040(7) 0.050(7) -0.001(6) 0.003(5) 0.011(5)
C68 0.038(6) 0.043(6) 0.045(7) 0.000(5) 0.007(5) 0.003(5)
C69 0.035(6) 0.036(6) 0.043(7) 0.004(5) -0.011(5) -0.011(5)
C70 0.055(7) 0.028(5) 0.035(6) 0.000(5) 0.004(5) -0.011(5)
C71 0.052(8) 0.058(8) 0.039(7) -0.013(6) -0.005(6) 0.000(6)
C72 0.073(10) 0.056(8) 0.067(10) -0.027(7) 0.014(8) -0.003(8)
C73 0.050(9) 0.078(10) 0.052(9) -0.002(8) -0.009(7) -0.015(8)
C74 0.053(8) 0.058(8) 0.065(9) -0.003(8) -0.011(7) -0.009(7)
C75 0.037(7) 0.056(8) 0.045(7) 0.003(6) -0.005(5) -0.008(6)
C76 0.051(8) 0.094(12) 0.041(8) -0.001(7) -0.009(6) 0.016(8)
C77 0.072(11) 0.129(16) 0.040(8) 0.005(9) -0.018(7) 0.031(11)
C78 0.052(9) 0.094(12) 0.081(12) -0.008(10) -0.027(9) 0.008(9)
C79 0.055(9) 0.083(12) 0.086(12) 0.007(10) -0.013(8) 0.003(8)
C80 0.054(8) 0.060(9) 0.053(8) 0.014(7) -0.010(6) -0.009(7)
C81 0.054(8) 0.051(7) 0.034(6) 0.000(6) -0.014(6) 0.008(6)
C82 0.047(7) 0.045(7) 0.032(6) -0.001(5) -0.001(5) 0.000(6)
C83 0.042(7) 0.053(7) 0.031(6) 0.006(5) -0.007(5) 0.006(6)
C84 0.042(6) 0.047(7) 0.018(5) 0.002(5) 0.004(4) -0.002(5)
C85 0.045(7) 0.038(6) 0.033(6) -0.005(5) -0.003(5) -0.003(6)
C86 0.050(7) 0.033(6) 0.039(7) 0.004(5) -0.003(5) -0.004(5)
C87 0.055(8) 0.056(8) 0.050(8) -0.001(6) 0.000(6) -0.008(7)
C88 0.059(8) 0.078(10) 0.037(7) -0.006(7) 0.012(6) -0.018(8)
C89 0.064(10) 0.103(12) 0.042(8) 0.026(8) -0.007(7) -0.026(9)
C90 0.051(8) 0.067(8) 0.044(7) 0.011(6) -0.003(6) 0.005(7)
C91 0.035(6) 0.048(7) 0.033(6) 0.004(5) 0.003(5) -0.002(5)
C92 0.032(6) 0.040(6) 0.040(7) -0.008(5) -0.003(5) -0.002(5)
C93 0.050(7) 0.032(6) 0.047(7) -0.002(6) 0.006(5) 0.009(5)
C94 0.042(7) 0.067(9) 0.051(8) 0.011(7) -0.002(6) -0.018(6)
C95 0.045(7) 0.038(6) 0.061(8) -0.013(6) -0.006(6) 0.002(5)
C96 0.057(8) 0.037(6) 0.032(6) 0.005(5) -0.005(6) -0.004(6)
C97 0.049(7) 0.069(8) 0.037(7) 0.021(6) 0.003(6) 0.007(7)
C98 0.058(10) 0.17(2) 0.046(9) -0.005(11) -0.008(7) -0.009(11)
C99 0.099(13) 0.072(10) 0.081(12) -0.023(9) -0.055(10) 0.025(10)
C100 0.084(11) 0.091(12) 0.034(7) 0.010(8) 0.005(7) 0.035(9)
C101 0.044(7) 0.031(6) 0.045(7) 0.011(5) 0.000(5) -0.004(5)
C102 0.057(8) 0.035(6) 0.042(7) 0.008(5) -0.002(6) 0.002(6)
C103 0.084(11) 0.047(8) 0.059(9) 0.015(7) -0.013(8) -0.024(7)
C104 0.068(10) 0.055(9) 0.064(10) 0.008(7) 0.016(7) -0.014(7)
C105 0.039(7) 0.061(9) 0.051(8) 0.002(6) 0.010(6) 0.003(6)
C106 0.059(8) 0.029(6) 0.023(6) -0.001(4) -0.003(5) -0.003(5)
C107 0.060(8) 0.032(6) 0.042(7) 0.002(5) -0.002(6) 0.005(6)
C108 0.119(13) 0.050(8) 0.048(8) -0.025(7) 0.025(9) -0.036(8)
C109 0.100(12) 0.041(7) 0.040(7) -0.009(6) -0.004(8) -0.014(8)
C110 0.111(13) 0.055(8) 0.039(8) -0.002(6) -0.011(8) -0.015(9)
C111 0.105(15) 0.076(11) 0.104(15) -0.004(11) 0.025(12) -0.001(11)
C112 0.115(16) 0.093(14) 0.090(14) -0.013(11) 0.012(12) -0.027(12)
C114 0.107(16) 0.089(15) 0.109(17) 0.023(13) -0.002(12) 0.019(12)
O26 0.099(10) 0.107(11) 0.123(13) -0.005(10) -0.036(9) 0.031(9)
Cl1 0.093(4) 0.078(3) 0.178(6) -0.006(3) 0.048(4) 0.002(3)
Cl2 0.098(4) 0.114(4) 0.090(3) 0.006(3) 0.018(3) 0.027(3)
Cl3 0.120(5) 0.113(5) 0.174(7) 0.007(5) -0.011(4) 0.016(4)
Cl4 0.127(5) 0.175(7) 0.175(7) 0.013(6) 0.050(5) 0.014(5)

loop_
_atom_type_symbol
_atom_type_description
_atom_type_scat_dispersion_real
_atom_type_scat_dispersion_imag
_atom_type_scat_source
C C 0.0033 0.0016 'International Tables Vol C Tables 4.2.6.8 and 6.1.1.4'
H H 0.0000 0.0000 'International Tables Vol C Tables 4.2.6.8 and 6.1.1.4'
Cl Cl 0.1484 0.1585 'International Tables Vol C Tables 4.2.6.8 and 6.1.1.4'
Dy Dy -0.1892 4.4098 'International Tables Vol C Tables 4.2.6.8 and 6.1.1.4'
N N 0.0061 0.0033 'International Tables Vol C Tables 4.2.6.8 and 6.1.1.4'
O O 0.0106 0.0060 'International Tables Vol C Tables 4.2.6.8 and 6.1.1.4'

loop_
_geom_angle_atom_site_label_1
_geom_angle_atom_site_label_2
_geom_angle_atom_site_label_3
_geom_angle
O2 Dy1 O4 118.6(3)
O2 Dy1 O3 80.1(3)
O4 Dy1 O3 73.4(3)
O2 Dy1 O1 73.2(3)
O4 Dy1 O1 72.9(3)
O3 Dy1 O1 118.3(3)
O2 Dy1 O21 145.2(3)
O4 Dy1 O21 73.4(3)
O3 Dy1 O21 133.6(3)
O1 Dy1 O21 80.8(3)
O2 Dy1 O23 76.7(3)
O4 Dy1 O23 149.9(3)
O3 Dy1 O23 85.1(3)
O1 Dy1 O23 137.0(3)
O21 Dy1 O23 109.8(2)
O2 Dy1 O22 81.0(3)
O4 Dy1 O22 135.0(3)
O3 Dy1 O22 151.4(3)
O1 Dy1 O22 75.8(3)
O21 Dy1 O22 70.4(3)
O23 Dy1 O22 69.8(2)
O2 Dy1 O24 139.6(3)
O4 Dy1 O24 82.0(3)
O3 Dy1 O24 73.1(3)
O1 Dy1 O24 146.6(3)
O21 Dy1 O24 71.1(2)
O23 Dy1 O24 71.5(2)
O22 Dy1 O24 109.7(2)
O5 Dy2 O6 73.0(3)
O5 Dy2 O24 75.1(3)
O6 Dy2 O24 128.6(3)
O5 Dy2 O21 107.9(3)
O6 Dy2 O21 77.9(3)
O24 Dy2 O21 74.8(2)
O5 Dy2 O11 99.4(2)
O6 Dy2 O11 148.6(3)
O24 Dy2 O11 75.5(2)
O21 Dy2 O11 132.4(2)
O5 Dy2 O7 150.4(2)
O6 Dy2 O7 79.3(3)
O24 Dy2 O7 132.4(2)
O21 Dy2 O7 75.7(2)
O11 Dy2 O7 98.8(2)
O5 Dy2 N1 82.0(3)
O6 Dy2 N1 82.4(3)
O24 Dy2 N1 131.1(3)
O21 Dy2 N1 154.1(3)
O11 Dy2 N1 66.3(3)
O7 Dy2 N1 84.2(3)
O5 Dy2 O25 142.7(2)
O6 Dy2 O25 135.2(2)
O24 Dy2 O25 67.8(2)
O21 Dy2 O25 66.6(2)
O11 Dy2 O25 68.0(2)
O7 Dy2 O25 66.4(2)
N1 Dy2 O25 119.8(2)
O9 Dy3 O10 73.7(3)
O9 Dy3 O24 109.3(3)
O10 Dy3 O24 80.0(3)
O9 Dy3 O23 72.7(3)
O10 Dy3 O23 128.5(3)
O24 Dy3 O23 75.6(2)
O9 Dy3 O15 98.1(3)
O10 Dy3 O15 146.9(3)
O24 Dy3 O15 132.0(2)
O23 Dy3 O15 76.0(3)
O9 Dy3 O11 152.5(2)
O10 Dy3 O11 80.5(2)
O24 Dy3 O11 74.7(2)
O23 Dy3 O11 132.9(2)
O15 Dy3 O11 98.3(2)
O9 Dy3 N2 85.7(3)
O10 Dy3 N2 79.8(3)
O24 Dy3 N2 150.2(3)
O23 Dy3 N2 134.2(3)
O15 Dy3 N2 67.5(3)
O11 Dy3 N2 80.4(3)
O9 Dy3 O25 139.9(2)
O10 Dy3 O25 139.0(2)
O24 Dy3 O25 67.7(2)
O23 Dy3 O25 67.8(2)
O15 Dy3 O25 65.9(2)
O11 Dy3 O25 67.4(2)
N2 Dy3 O25 117.1(3)
O13 Dy4 O14 73.5(3)
O13 Dy4 O22 73.6(3)
O14 Dy4 O22 132.3(3)
O13 Dy4 O23 104.8(3)
O14 Dy4 O23 82.2(3)
O22 Dy4 O23 74.0(2)
O13 Dy4 O15 153.3(3)
O14 Dy4 O15 80.3(3)
O22 Dy4 O15 130.5(3)
O23 Dy4 O15 76.3(2)
O13 Dy4 O19 101.0(3)
O14 Dy4 O19 144.4(3)
O22 Dy4 O19 75.5(3)
O23 Dy4 O19 132.1(3)
O15 Dy4 O19 97.2(3)
O13 Dy4 N3 84.3(3)
O14 Dy4 N3 78.5(3)
O22 Dy4 N3 130.6(3)
O23 Dy4 N3 155.4(3)
O15 Dy4 N3 85.4(3)
O19 Dy4 N3 66.0(3)
O13 Dy4 O25 140.5(3)
O14 Dy4 O25 138.1(3)
O22 Dy4 O25 67.1(2)
O23 Dy4 O25 67.5(2)
O15 Dy4 O25 65.2(2)
O19 Dy4 O25 66.9(2)
N3 Dy4 O25 119.4(3)
O17 Dy5 O21 73.5(3)
O17 Dy5 O18 73.2(4)
O21 Dy5 O18 124.8(3)
O17 Dy5 O22 111.7(3)
O21 Dy5 O22 74.4(3)
O18 Dy5 O22 78.7(3)
O17 Dy5 O7 95.5(3)
O21 Dy5 O7 76.8(2)
O18 Dy5 O7 148.7(3)
O22 Dy5 O7 132.1(2)
O17 Dy5 O19 153.6(3)
O21 Dy5 O19 131.9(3)
O18 Dy5 O19 83.8(3)
O22 Dy5 O19 75.3(3)
O7 Dy5 O19 97.6(3)
O17 Dy5 N4 82.2(3)
O21 Dy5 N4 132.8(3)
O18 Dy5 N4 83.4(3)
O22 Dy5 N4 152.7(3)
O7 Dy5 N4 65.9(3)
O19 Dy5 N4 82.5(3)
O17 Dy5 O25 139.1(3)
O21 Dy5 O25 66.9(2)
O18 Dy5 O25 139.6(3)
O22 Dy5 O25 67.3(2)
O7 Dy5 O25 66.4(2)
O19 Dy5 O25 67.3(2)
N4 Dy5 O25 118.1(3)
Dy5 O21 Dy2 102.3(3)
Dy5 O21 Dy1 108.4(3)
Dy2 O21 Dy1 107.2(3)
Dy5 O21 H21 112.8
Dy2 O21 H21 112.8
Dy1 O21 H21 112.8
Dy4 O22 Dy5 102.9(3)
Dy4 O22 Dy1 107.6(3)
Dy5 O22 Dy1 106.3(3)
Dy4 O22 H22 113.1
Dy5 O22 H22 113.1
Dy1 O22 H22 113.1
Dy4 O23 Dy3 101.3(3)
Dy4 O23 Dy1 107.9(3)
Dy3 O23 Dy1 106.3(3)
Dy4 O23 H23 113.5
Dy3 O23 H23 113.5
Dy1 O23 H23 113.5
Dy2 O24 Dy3 102.2(3)
Dy2 O24 Dy1 106.5(3)
Dy3 O24 Dy1 106.0(3)
Dy2 O24 H24 113.7
Dy3 O24 H24 113.7
Dy1 O24 H24 113.7
Dy2 O25 Dy3 88.8(2)
Dy2 O25 Dy5 88.9(2)
Dy3 O25 Dy5 161.0(3)
Dy2 O25 Dy4 161.4(3)
Dy3 O25 Dy4 88.0(2)
Dy5 O25 Dy4 88.2(2)
Dy2 O25 H25 98.2
Dy3 O25 H25 99.8
Dy5 O25 H25 99.2
Dy4 O25 H25 100.4
C7 O1 Dy1 135.2(8)
C9 O2 Dy1 134.0(8)
C22 O3 Dy1 130.9(8)
C24 O4 Dy1 135.0(9)
C37 O5 Dy2 138.0(7)
C39 O6 Dy2 137.6(7)
C96 O7 Dy5 127.5(7)
C96 O7 Dy2 134.7(7)
Dy5 O7 Dy2 96.6(2)
C82 O9 Dy3 136.5(7)
C84 O10 Dy3 137.3(7)
C91 O11 Dy2 126.7(7)
C91 O11 Dy3 131.9(7)
Dy2 O11 Dy3 96.5(2)
C67 O13 Dy4 138.1(7)
C69 O14 Dy4 136.2(7)
C106 O15 Dy3 126.1(7)
C106 O15 Dy4 135.5(7)
Dy3 O15 Dy4 98.2(2)
C52 O17 Dy5 138.7(10)
C54 O18 Dy5 132.5(9)
C101 O19 Dy5 138.0(8)
C101 O19 Dy4 125.1(8)
Dy5 O19 Dy4 96.8(3)
C92 N1 C95 105.3(9)
C92 N1 Dy2 112.4(6)
C95 N1 Dy2 119.9(7)
C92 N1 H1 106.1
C95 N1 H1 106.1
Dy2 N1 H1 106.1
C110 N2 C107 105.8(9)
C110 N2 Dy3 120.8(8)
C107 N2 Dy3 115.1(6)
C110 N2 H2 104.5
C107 N2 H2 104.5
Dy3 N2 H2 104.5
C105 N3 C102 103.7(9)
C105 N3 Dy4 119.0(7)
C102 N3 Dy4 113.6(7)
C105 N3 H3 106.6
C102 N3 H3 106.6
Dy4 N3 H3 106.6
C100 N4 C97 105.8(10)
C100 N4 Dy5 118.8(8)
C97 N4 Dy5 115.2(7)
C100 N4 H4 105.3
C97 N4 H4 105.3
Dy5 N4 H4 105.3
C6 C1 C2 118(2)
C6 C1 H1A 120.9
C2 C1 H1A 120.9
C3 C2 C1 121.2(17)
C3 C2 H2A 119.4
C1 C2 H2A 119.4
C4 C3 C2 118.6(19)
C4 C3 H3A 120.7
C2 C3 H3A 120.7
C3 C4 C5 121(2)
C3 C4 H4A 119.6
C5 C4 H4A 119.6
C6 C5 C4 123.0(17)
C6 C5 H5 118.5
C4 C5 H5 118.5
C1 C6 C5 117.9(16)
C1 C6 C7 122.3(16)
C5 C6 C7 119.8(12)
O1 C7 C8 123.7(13)
O1 C7 C6 114.2(12)
C8 C7 C6 122.0(12)
C7 C8 C9 125.7(13)
C7 C8 H8 117.1
C9 C8 H8 117.1
O2 C9 C8 124.3(12)
O2 C9 C10 113.8(13)
C8 C9 C10 121.8(13)
C11 C10 C15 119.2(14)
C11 C10 C9 120.7(12)
C15 C10 C9 120.1(15)
C12 C11 C10 121.3(15)
C12 C11 H11 119.4
C10 C11 H11 119.4
C11 C12 C13 119.5(17)
C11 C12 H12 120.2
C13 C12 H12 120.2
C14 C13 C12 119.3(16)
C14 C13 H13 120.3
C12 C13 H13 120.3
C13 C14 C15 122.1(17)
C13 C14 H14 119.0
C15 C14 H14 119.0
C10 C15 C14 118.5(19)
C10 C15 H15 120.8
C14 C15 H15 120.8
C21 C16 C17 121.4(16)
C21 C16 H16 119.3
C17 C16 H16 119.3
C18 C17 C16 120.2(17)
C18 C17 H17 119.9
C16 C17 H17 119.9
C17 C18 C19 118.1(16)
C17 C18 H18 120.9
C19 C18 H18 120.9
C20 C19 C18 122.6(18)
C20 C19 H19 118.7
C18 C19 H19 118.7
C21 C20 C19 119.3(15)
C21 C20 H20 120.3
C19 C20 H20 120.3
C16 C21 C20 118.2(14)
C16 C21 C22 120.9(14)
C20 C21 C22 120.9(13)
O3 C22 C23 126.6(12)
O3 C22 C21 115.1(12)
C23 C22 C21 118.0(12)
C22 C23 C24 123.4(13)
C22 C23 H23A 118.3
C24 C23 H23A 118.3
O4 C24 C23 125.1(12)
O4 C24 C25 114.9(12)
C23 C24 C25 119.9(12)
C26 C25 C30 117.9(13)
C26 C25 C24 119.3(12)
C30 C25 C24 122.7(14)
C25 C26 C27 122.1(16)
C25 C26 H26 119.0
C27 C26 H26 119.0
C28 C27 C26 118.4(18)
C28 C27 H27 120.8
C26 C27 H27 120.8
C27 C28 C29 122.0(16)
C27 C28 H28 119.0
C29 C28 H28 119.0
C28 C29 C30 119.7(16)
C28 C29 H29 120.1
C30 C29 H29 120.1
C29 C30 C25 119.5(16)
C29 C30 H30 120.3
C25 C30 H30 120.3
C32 C31 C36 120.1(12)
C32 C31 H31 119.9
C36 C31 H31 119.9
C33 C32 C31 120.9(14)
C33 C32 H32 119.6
C31 C32 H32 119.6
C32 C33 C34 119.2(13)
C32 C33 H33 120.4
C34 C33 H33 120.4
C35 C34 C33 119.5(13)
C35 C34 H34 120.2
C33 C34 H34 120.2
C34 C35 C36 123.4(13)
C34 C35 H35 118.3
C36 C35 H35 118.3
C35 C36 C31 116.8(11)
C35 C36 C37 124.9(11)
C31 C36 C37 118.2(10)
O5 C37 C38 124.9(10)
O5 C37 C36 115.7(9)
C38 C37 C36 119.4(10)
C37 C38 C39 122.9(11)
C37 C38 H38 118.5
C39 C38 H38 118.5
O6 C39 C38 123.4(10)
O6 C39 C40 114.7(11)
C38 C39 C40 121.9(11)
C45 C40 C41 119.9(12)
C45 C40 C39 121.8(13)
C41 C40 C39 118.1(12)
C42 C41 C40 121.9(16)
C42 C41 H41 119.1
C40 C41 H41 119.1
C41 C42 C43 117.8(19)
C41 C42 H42 121.1
C43 C42 H42 121.1
C44 C43 C42 121.1(16)
C44 C43 H43 119.4
C42 C43 H43 119.4
C43 C44 C45 121.1(19)
C43 C44 H44 119.5
C45 C44 H44 119.5
C40 C45 C44 118.1(18)
C40 C45 H45 120.9
C44 C45 H45 120.9
C47 C46 C51 120(3)
C47 C46 H46A 120.0
C51 C46 H46A 120.0
C46 C47 C48 119(2)
C46 C47 H47A 120.3
C48 C47 H47A 120.3
C49 C48 C47 119(2)
C49 C48 H48A 120.5
C47 C48 H48A 120.5
C50 C49 C48 118(3)
C50 C49 H49A 120.9
C48 C49 H49A 120.9
C51 C50 C49 122(2)
C51 C50 H50A 119.1
C49 C50 H50A 119.1
C50 C51 C46 121.0(18)
C50 C51 C52 120.4(15)
C46 C51 C52 118.4(19)
O17 C52 C53 124.0(15)
O17 C52 C51 113.7(14)
C53 C52 C51 122.4(15)
C52 C53 C54 125.9(16)
C52 C53 H53A 117.1
C54 C53 H53A 117.1
O18 C54 C53 125.2(13)
O18 C54 C55 113.5(14)
C53 C54 C55 121.3(15)
C56 C55 C60 124.1(16)
C56 C55 C54 115.1(14)
C60 C55 C54 120.2(18)
C55 C56 C57 118.6(17)
C55 C56 H56A 120.7
C57 C56 H56A 120.7
C58 C57 C56 117(2)
C58 C57 H57A 121.6
C56 C57 H57A 121.6
C57 C58 C59 126.2(19)
C57 C58 H58A 116.9
C59 C58 H58A 116.9
C58 C59 C60 117(2)
C58 C59 H59A 121.3
C60 C59 H59A 121.3
C55 C60 C59 117(2)
C55 C60 H60A 121.7
C59 C60 H60A 121.7
C62 C61 C66 120.6(13)
C62 C61 H61 119.7
C66 C61 H61 119.7
C61 C62 C63 120.2(15)
C61 C62 H62 119.9
C63 C62 H62 119.9
C62 C63 C64 121.0(13)
C62 C63 H63 119.5
C64 C63 H63 119.5
C65 C64 C63 119.0(14)
C65 C64 H64 120.5
C63 C64 H64 120.5
C64 C65 C66 121.6(13)
C64 C65 H65 119.2
C66 C65 H65 119.2
C65 C66 C61 117.6(11)
C65 C66 C67 119.7(10)
C61 C66 C67 122.6(11)
O13 C67 C68 121.8(10)
O13 C67 C66 115.7(10)
C68 C67 C66 122.5(10)
C69 C68 C67 125.5(11)
C69 C68 H68 117.2
C67 C68 H68 117.2
O14 C69 C68 124.4(10)
O14 C69 C70 114.8(10)
C68 C69 C70 120.8(10)
C71 C70 C75 118.8(11)
C71 C70 C69 119.0(11)
C75 C70 C69 122.2(11)
C70 C71 C72 120.0(13)
C70 C71 H71 120.0
C72 C71 H71 120.0
C71 C72 C73 121.1(13)
C71 C72 H72 119.4
C73 C72 H72 119.4
C74 C73 C72 118.4(14)
C74 C73 H73 120.8
C72 C73 H73 120.8
C73 C74 C75 122.6(14)
C73 C74 H74 118.7
C75 C74 H74 118.7
C74 C75 C70 119.1(12)
C74 C75 H75 120.5
C70 C75 H75 120.5
C77 C76 C81 118.4(15)
C77 C76 H76 120.8
C81 C76 H76 120.8
C76 C77 C78 121.5(15)
C76 C77 H77 119.2
C78 C77 H77 119.2
C79 C78 C77 118.7(14)
C79 C78 H78 120.7
C77 C78 H78 120.7
C78 C79 C80 122.0(16)
C78 C79 H79 119.0
C80 C79 H79 119.0
C81 C80 C79 119.1(13)
C81 C80 H80 120.4
C79 C80 H80 120.4
C80 C81 C76 120.3(12)
C80 C81 C82 118.0(11)
C76 C81 C82 121.7(12)
O9 C82 C83 125.0(11)
O9 C82 C81 114.0(10)
C83 C82 C81 121.0(10)
C82 C83 C84 123.9(10)
C82 C83 H83 118.1
C84 C83 H83 118.1
O10 C84 C83 123.5(10)
O10 C84 C85 115.5(10)
C83 C84 C85 120.9(10)
C90 C85 C86 118.5(11)
C90 C85 C84 123.3(11)
C86 C85 C84 118.1(10)
C85 C86 C87 120.6(12)
C85 C86 H86 119.7
C87 C86 H86 119.7
C88 C87 C86 121.3(13)
C88 C87 H87 119.4
C86 C87 H87 119.4
C87 C88 C89 118.6(13)
C87 C88 H88 120.7
C89 C88 H88 120.7
C90 C89 C88 118.6(13)
C90 C89 H89 120.7
C88 C89 H89 120.7
C85 C90 C89 122.4(13)
C85 C90 H90 118.8
C89 C90 H90 118.8
O12 C91 O11 126.3(11)
O12 C91 C92 119.1(10)
O11 C91 C92 114.6(10)
N1 C92 C93 103.3(9)
N1 C92 C91 114.0(9)
C93 C92 C91 112.2(10)
N1 C92 H92 109.0
C93 C92 H92 109.0
C91 C92 H92 109.0
C94 C93 C92 103.2(10)
C94 C93 H93A 111.1
C92 C93 H93A 111.1
C94 C93 H93B 111.1
C92 C93 H93B 111.1
H93A C93 H93B 109.1
C93 C94 C95 106.2(10)
C93 C94 H94A 110.5
C95 C94 H94A 110.5
C93 C94 H94B 110.5
C95 C94 H94B 110.5
H94A C94 H94B 108.7
N1 C95 C94 106.6(10)
N1 C95 H95A 110.4
C94 C95 H95A 110.4
N1 C95 H95B 110.4
C94 C95 H95B 110.4
H95A C95 H95B 108.6
O8 C96 O7 125.2(11)
O8 C96 C97 117.4(11)
O7 C96 C97 117.3(11)
C98 C97 N4 106.5(12)
C98 C97 C96 114.8(12)
N4 C97 C96 114.0(10)
C98 C97 H97 107.0
N4 C97 H97 107.0
C96 C97 H97 107.0
C97 C98 C99 107.4(13)
C97 C98 H98A 110.2
C99 C98 H98A 110.2
C97 C98 H98B 110.2
C99 C98 H98B 110.2
H98A C98 H98B 108.5
C98 C99 C100 100.6(13)
C98 C99 H99A 111.7
C100 C99 H99A 111.7
C98 C99 H99B 111.7
C100 C99 H99B 111.7
H99A C99 H99B 109.4
N4 C100 C99 104.0(12)
N4 C100 H10A 111.0
C99 C100 H10A 111.0
N4 C100 H10B 111.0
C99 C100 H10B 111.0
H10A C100 H10B 109.0
O20 C101 O19 122.1(11)
O20 C101 C102 121.2(10)
O19 C101 C102 116.6(10)
N3 C102 C101 111.7(9)
N3 C102 C103 108.9(11)
C101 C102 C103 113.0(11)
N3 C102 H102 107.7
C101 C102 H102 107.7
C103 C102 H102 107.7
C102 C103 C104 104.2(11)
C102 C103 H10C 110.9
C104 C103 H10C 110.9
C102 C103 H10D 110.9
C104 C103 H10D 110.9
H10C C103 H10D 108.9
C105 C104 C103 102.9(11)
C105 C104 H10E 111.2
C103 C104 H10E 111.2
C105 C104 H10F 111.2
C103 C104 H10F 111.2
H10E C104 H10F 109.1
N3 C105 C104 106.0(10)
N3 C105 H10G 110.5
C104 C105 H10G 110.5
N3 C105 H10H 110.5
C104 C105 H10H 110.5
H10G C105 H10H 108.7
O16 C106 O15 124.9(11)
O16 C106 C107 119.1(10)
O15 C106 C107 115.9(10)
N2 C107 C106 112.5(9)
N2 C107 C108 105.1(9)
C106 C107 C108 112.2(11)
N2 C107 H107 109.0
C106 C107 H107 109.0
C108 C107 H107 109.0
C109 C108 C107 106.3(10)
C109 C108 H10I 110.5
C107 C108 H10I 110.5
C109 C108 H10J 110.5
C107 C108 H10J 110.5
H10I C108 H10J 108.7
C110 C109 C108 101.9(11)
C110 C109 H10K 111.4
C108 C109 H10K 111.4
C110 C109 H10L 111.4
C108 C109 H10L 111.4
H10K C109 H10L 109.3
N2 C110 C109 108.6(11)
N2 C110 H11A 110.0
C109 C110 H11A 110.0
N2 C110 H11B 110.0
C109 C110 H11B 110.0
H11A C110 H11B 108.4
Cl1 C111 Cl2 110.1(10)
Cl1 C111 H11H 109.6
Cl2 C111 H11H 109.6
Cl1 C111 H11I 109.6
Cl2 C111 H11I 109.6
H11H C111 H11I 108.1
Cl4 C112 Cl3 111.7(13)
Cl4 C112 H11F 109.3
Cl3 C112 H11F 109.3
Cl4 C112 H11G 109.3
Cl3 C112 H11G 109.3
H11F C112 H11G 107.9
O26 C114 H11C 109.5
O26 C114 H11D 109.5
H11C C114 H11D 109.5
O26 C114 H11E 109.5
H11C C114 H11E 109.5
H11D C114 H11E 109.5
C114 O26 H26A 109.5

loop_
_geom_bond_atom_site_label_1
_geom_bond_atom_site_label_2
_geom_bond_distance
Dy1 O2 2.320(8)
Dy1 O4 2.322(7)
Dy1 O3 2.334(8)
Dy1 O1 2.334(8)
Dy1 O21 2.403(7)
Dy1 O23 2.421(7)
Dy1 O22 2.441(7)
Dy1 O24 2.454(7)
Dy2 O5 2.272(7)
Dy2 O6 2.283(8)
Dy2 O24 2.308(7)
Dy2 O21 2.338(7)
Dy2 O11 2.393(7)
Dy2 O7 2.427(7)
Dy2 N1 2.543(8)
Dy2 O25 2.569(6)
Dy3 O9 2.282(7)
Dy3 O10 2.283(7)
Dy3 O24 2.313(7)
Dy3 O23 2.337(7)
Dy3 O15 2.378(7)
Dy3 O11 2.428(7)
Dy3 N2 2.499(9)
Dy3 O25 2.571(7)
Dy4 O13 2.289(8)
Dy4 O14 2.291(7)
Dy4 O22 2.306(7)
Dy4 O23 2.316(8)
Dy4 O15 2.383(7)
Dy4 O19 2.418(8)
Dy4 N3 2.534(9)
Dy4 O25 2.609(6)
Dy5 O17 2.278(9)
Dy5 O21 2.296(7)
Dy5 O18 2.319(8)
Dy5 O22 2.320(7)
Dy5 O7 2.406(7)
Dy5 O19 2.417(8)
Dy5 N4 2.575(10)
Dy5 O25 2.585(7)
O21 H21 1.0000
O22 H22 1.0000
O23 H23 1.0000
O24 H24 1.0000
O25 H25 1.0001
O1 C7 1.286(14)
O2 C9 1.297(15)
O3 C22 1.288(15)
O4 C24 1.253(14)
O5 C37 1.271(12)
O6 C39 1.291(14)
O7 C96 1.271(13)
O8 C96 1.234(14)
O9 C82 1.280(13)
O10 C84 1.269(12)
O11 C91 1.289(13)
O12 C91 1.217(14)
O13 C67 1.282(13)
O14 C69 1.275(13)
O15 C106 1.300(12)
O16 C106 1.224(13)
O17 C52 1.242(16)
O18 C54 1.313(17)
O19 C101 1.291(13)
O20 C101 1.224(14)
N1 C92 1.492(14)
N1 C95 1.501(14)
N1 H1 1.0000
N2 C110 1.481(16)
N2 C107 1.504(15)
N2 H2 1.0000
N3 C105 1.463(15)
N3 C102 1.491(15)
N3 H3 1.0000
N4 C100 1.468(17)
N4 C97 1.487(16)
N4 H4 1.0000
C1 C6 1.37(2)
C1 C2 1.45(3)
C1 H1A 0.9500
C2 C3 1.42(3)
C2 H2A 0.9500
C3 C4 1.30(3)
C3 H3A 0.9500
C4 C5 1.41(2)
C4 H4A 0.9500
C5 C6 1.39(2)
C5 H5 0.9500
C6 C7 1.507(19)
C7 C8 1.36(2)
C8 C9 1.388(19)
C8 H8 0.9500
C9 C10 1.499(19)
C10 C11 1.38(2)
C10 C15 1.39(2)
C11 C12 1.38(2)
C11 H11 0.9500
C12 C13 1.39(2)
C12 H12 0.9500
C13 C14 1.34(3)
C13 H13 0.9500
C14 C15 1.41(2)
C14 H14 0.9500
C15 H15 0.9500
C16 C21 1.369(19)
C16 C17 1.41(2)
C16 H16 0.9500
C17 C18 1.34(2)
C17 H17 0.9500
C18 C19 1.38(2)
C18 H18 0.9500
C19 C20 1.37(2)
C19 H19 0.9500
C20 C21 1.38(2)
C20 H20 0.9500
C21 C22 1.516(19)
C22 C23 1.362(19)
C23 C24 1.404(19)
C23 H23A 0.9500
C24 C25 1.486(18)
C25 C26 1.37(2)
C25 C30 1.427(19)
C26 C27 1.41(2)
C26 H26 0.9500
C27 C28 1.35(3)
C27 H27 0.9500
C28 C29 1.37(3)
C28 H28 0.9500
C29 C30 1.40(2)
C29 H29 0.9500
C30 H30 0.9500
C31 C32 1.388(18)
C31 C36 1.409(16)
C31 H31 0.9500
C32 C33 1.377(19)
C32 H32 0.9500
C33 C34 1.38(2)
C33 H33 0.9500
C34 C35 1.365(19)
C34 H34 0.9500
C35 C36 1.374(16)
C35 H35 0.9500
C36 C37 1.508(15)
C37 C38 1.386(15)
C38 C39 1.412(16)
C38 H38 0.9500
C39 C40 1.494(15)
C40 C45 1.39(2)
C40 C41 1.40(2)
C41 C42 1.37(2)
C41 H41 0.9500
C42 C43 1.40(3)
C42 H42 0.9500
C43 C44 1.38(3)
C43 H43 0.9500
C44 C45 1.40(2)
C44 H44 0.9500
C45 H45 0.9500
C46 C47 1.37(3)
C46 C51 1.41(2)
C46 H46A 0.9500
C47 C48 1.45(4)
C47 H47A 0.9500
C48 C49 1.41(3)
C48 H48A 0.9500
C49 C50 1.41(3)
C49 H49A 0.9500
C50 C51 1.34(3)
C50 H50A 0.9500
C51 C52 1.56(2)
C52 C53 1.335(18)
C53 C54 1.359(18)
C53 H53A 0.9500
C54 C55 1.541(18)
C55 C56 1.34(2)
C55 C60 1.37(2)
C56 C57 1.48(2)
C56 H56A 0.9500
C57 C58 1.31(3)
C57 H57A 0.9500
C58 C59 1.37(3)
C58 H58A 0.9500
C59 C60 1.46(3)
C59 H59A 0.9500
C60 H60A 0.9500
C61 C62 1.361(19)
C61 C66 1.411(17)
C61 H61 0.9500
C62 C63 1.37(2)
C62 H62 0.9500
C63 C64 1.38(2)
C63 H63 0.9500
C64 C65 1.368(18)
C64 H64 0.9500
C65 C66 1.397(17)
C65 H65 0.9500
C66 C67 1.495(16)
C67 C68 1.401(16)
C68 C69 1.380(16)
C68 H68 0.9500
C69 C70 1.501(15)
C70 C71 1.362(17)
C70 C75 1.426(17)
C71 C72 1.381(18)
C71 H71 0.9500
C72 C73 1.40(2)
C72 H72 0.9500
C73 C74 1.34(2)
C73 H73 0.9500
C74 C75 1.367(18)
C74 H74 0.9500
C75 H75 0.9500
C76 C77 1.386(19)
C76 C81 1.399(18)
C76 H76 0.9500
C77 C78 1.39(2)
C77 H77 0.9500
C78 C79 1.34(2)
C78 H78 0.9500
C79 C80 1.40(2)
C79 H79 0.9500
C80 C81 1.370(19)
C80 H80 0.9500
C81 C82 1.521(16)
C82 C83 1.372(16)
C83 C84 1.419(16)
C83 H83 0.9500
C84 C85 1.517(16)
C85 C90 1.369(16)
C85 C86 1.369(16)
C86 C87 1.371(18)
C86 H86 0.9500
C87 C88 1.369(19)
C87 H87 0.9500
C88 C89 1.41(2)
C88 H88 0.9500
C89 C90 1.371(19)
C89 H89 0.9500
C90 H90 0.9500
C91 C92 1.533(15)
C92 C93 1.532(16)
C92 H92 1.0000
C93 C94 1.499(17)
C93 H93A 0.9900
C93 H93B 0.9900
C94 C95 1.519(18)
C94 H94A 0.9900
C94 H94B 0.9900
C95 H95A 0.9900
C95 H95B 0.9900
C96 C97 1.515(16)
C97 C98 1.468(19)
C97 H97 1.0000
C98 C99 1.47(2)
C98 H98A 0.9900
C98 H98B 0.9900
C99 C100 1.54(2)
C99 H99A 0.9900
C99 H99B 0.9900
C100 H10A 0.9900
C100 H10B 0.9900
C101 C102 1.521(17)
C102 C103 1.535(17)
C102 H102 1.0000
C103 C104 1.54(2)
C103 H10C 0.9900
C103 H10D 0.9900
C104 C105 1.539(19)
C104 H10E 0.9900
C104 H10F 0.9900
C105 H10G 0.9900
C105 H10H 0.9900
C106 C107 1.530(17)
C107 C108 1.558(17)
C107 H107 1.0000
C108 C109 1.498(19)
C108 H10I 0.9900
C108 H10J 0.9900
C109 C110 1.485(18)
C109 H10K 0.9900
C109 H10L 0.9900
C110 H11A 0.9900
C110 H11B 0.9900
C111 Cl1 1.747(18)
C111 Cl2 1.804(19)
C111 H11H 0.9900
C111 H11I 0.9900
C112 Cl4 1.71(2)
C112 Cl3 1.76(2)
C112 H11F 0.9900
C112 H11G 0.9900
C114 O26 1.43(2)
C114 H11C 0.9800
C114 H11D 0.9800
C114 H11E 0.9800
O26 H26A 0.8400

loop_
_geom_hbond_atom_site_label_D
_geom_hbond_atom_site_label_H
_geom_hbond_atom_site_label_A
_geom_hbond_distance_DH
_geom_hbond_distance_HA
_geom_hbond_distance_DA
_geom_hbond_angle_DHA
N1 H1 O8 1.00 2.06 2.932(13) 145.2
N2 H2 O12 1.00 1.90 2.837(13) 155.5
N3 H3 O16 1.00 2.25 2.953(13) 126.5
N4 H4 O20 1.00 1.97 2.887(14) 152.0
O26 H26A O8 0.84 2.12 2.737(16) 130.2

loop_
_platon_squeeze_void_nr
_platon_squeeze_void_average_x
_platon_squeeze_void_average_y
_platon_squeeze_void_average_z
_platon_squeeze_void_volume
_platon_squeeze_void_count_electrons
_platon_squeeze_void_content
1 -0.148 0.627 0.271 155 46 'CH2Cl2 (= 42 e)'
2 0.148 0.127 0.229 155 46 'CH2Cl2 (= 42 e)'
3 0.352 0.873 0.729 155 46 'CH2Cl2 (= 42 e)'
4 0.648 0.373 0.771 155 46 'CH2Cl2 (= 42 e)'
